data_4025732
loop_
_publ_author_name
'Dengfu Lu'
'Yajun Li'
'Yuefa Gong'

_publ_section_title
;
 Organocatalytic Asymmetric Tandem Michael Addition-Hemiacetalization: A
 Route to Chiral Dihydrocoumarins, Chromanes, and 4H-Chromenes
;
_journal_name_full 'Journal of Organic Chemistry'
_journal_page_first 6900
_journal_page_last 6907
_journal_paper_doi 10.1021/jo101446d
_journal_volume 75
_journal_year 2010
_chemical_formula_sum 'C12 H13 N O4'
_chemical_formula_weight 235.24
_chemical_name_systematic
; 
 ? 
;
_space_group_IT_number 4
_symmetry_cell_setting monoclinic
_symmetry_space_group_name_Hall 'P 2yb'
_symmetry_space_group_name_H-M 'P 1 21 1'
_atom_sites_solution_hydrogens geom
_atom_sites_solution_primary direct
_atom_sites_solution_secondary difmap
_audit_creation_method SHELXL-97
_cell_angle_alpha 90.00
_cell_angle_beta 99.059(5)
_cell_angle_gamma 90.00
_cell_formula_units_Z 2
_cell_length_a 5.7278(17)
_cell_length_b 7.530(2)
_cell_length_c 13.217(4)
_cell_measurement_reflns_used 2185
_cell_measurement_temperature 298(2)
_cell_measurement_theta_max 28.19
_cell_measurement_theta_min 3.12
_cell_volume 562.9(3)
_computing_cell_refinement 'Bruker SMART'
_computing_data_collection 'Bruker SMART'
_computing_data_reduction 'Bruker SAINT'
_computing_molecular_graphics 'Bruker SHELXTL'
_computing_publication_material 'Bruker SHELXTL'
_computing_structure_refinement 'SHELXL-97 (Sheldrick, 1997)'
_computing_structure_solution 'SHELXS-97 (Sheldrick, 1990)'
_diffrn_ambient_temperature 298(2)
_diffrn_measured_fraction_theta_full 0.995
_diffrn_measured_fraction_theta_max 0.995
_diffrn_measurement_device_type 'CCD area detector'
_diffrn_measurement_method 'phi and omega scans'
_diffrn_radiation_monochromator graphite
_diffrn_radiation_source 'fine-focus sealed tube'
_diffrn_radiation_type MoK\a
_diffrn_radiation_wavelength 0.71073
_diffrn_reflns_av_R_equivalents 0.1149
_diffrn_reflns_av_sigmaI/netI 0.0666
_diffrn_reflns_limit_h_max 7
_diffrn_reflns_limit_h_min -6
_diffrn_reflns_limit_k_max 9
_diffrn_reflns_limit_k_min -9
_diffrn_reflns_limit_l_max 16
_diffrn_reflns_limit_l_min -15
_diffrn_reflns_number 3617
_diffrn_reflns_theta_full 25.99
_diffrn_reflns_theta_max 25.99
_diffrn_reflns_theta_min 3.12
_exptl_absorpt_coefficient_mu 0.105
_exptl_absorpt_correction_T_max 0.9896
_exptl_absorpt_correction_T_min 0.9834
_exptl_absorpt_correction_type none
_exptl_crystal_colour colorless
_exptl_crystal_density_diffrn 1.388
_exptl_crystal_density_meas 0
_exptl_crystal_density_method 'not measured'
_exptl_crystal_description block
_exptl_crystal_F_000 248
_exptl_crystal_size_max 0.16
_exptl_crystal_size_mid 0.12
_exptl_crystal_size_min 0.10
_refine_diff_density_max 0.190
_refine_diff_density_min -0.234
_refine_diff_density_rms 0.053
_refine_ls_abs_structure_details 'Flack H D (1983), Acta Cryst. A39, 876-881'
_refine_ls_abs_structure_Flack 1.9(14)
_refine_ls_extinction_method none
_refine_ls_goodness_of_fit_ref 1.074
_refine_ls_hydrogen_treatment mixed
_refine_ls_matrix_type full
_refine_ls_number_parameters 155
_refine_ls_number_reflns 2087
_refine_ls_number_restraints 1
_refine_ls_restrained_S_all 1.073
_refine_ls_R_factor_all 0.0488
_refine_ls_R_factor_gt 0.0474
_refine_ls_shift/su_max 0.000
_refine_ls_shift/su_mean 0.000
_refine_ls_structure_factor_coef Fsqd
_refine_ls_weighting_details 'calc w=1/[\s^2^(Fo^2^)+(0.0710P)^2^+0.0000P] where P=(Fo^2^+2Fc^2^)/3'
_refine_ls_weighting_scheme calc
_refine_ls_wR_factor_gt 0.1229
_refine_ls_wR_factor_ref 0.1248
_reflns_number_gt 2009
_reflns_number_total 2087
_reflns_threshold_expression >2sigma(I)
_cod_data_source_file jo101446d_si_001.cif
_cod_data_source_block 100325am
_cod_depositor_comments
;
The following automatic conversions were performed:

'_symmetry_cell_setting' value 'Monoclinic' changed to 'monoclinic'
according to the built-in table from CIF Core dictionary named
'cif_core.dic' version 2.4.1 from 2010-06-29.

Automatic conversion script
Id: cif_fix_values 1646 2011-03-28 12:23:43Z adriana 

2020-10-09
Z value and formula fixed to values more according to usual
chemical conventions.                 miguel
;
_cod_original_formula_weight 117.62
_cod_original_formula_units_Z 4
_cod_original_formula_sum 'C6 H6.50 N0.50 O2'
_cod_database_code 4025732

loop_
_symmetry_equiv_pos_as_xyz
'x, y, z'
'-x, y+1/2, -z'

loop_
_atom_site_label
_atom_site_type_symbol
_atom_site_fract_x
_atom_site_fract_y
_atom_site_fract_z
_atom_site_U_iso_or_equiv
_atom_site_adp_type
_atom_site_occupancy
_atom_site_symmetry_multiplicity
_atom_site_calc_flag
_atom_site_refinement_flags
_atom_site_disorder_assembly
_atom_site_disorder_group
O3 O 0.4676(2) 0.6926(2) 0.14058(11) 0.0498(4) Uani 1 1 d . . .
C1 C 0.1264(3) 0.5582(3) 0.19868(13) 0.0367(4) Uani 1 1 d . . .
C7 C 0.1297(3) 0.6998(3) 0.27961(14) 0.0365(4) Uani 1 1 d . . .
H7 H -0.0364 0.7252 0.2837 0.044 Uiso 1 1 calc R . .
O4 O 0.6039(3) 0.9514(3) 0.19322(13) 0.0624(5) Uani 1 1 d . . .
C5 C 0.3028(4) 0.4326(3) 0.06011(16) 0.0502(5) Uani 1 1 d . . .
H5 H 0.4184 0.4370 0.0180 0.060 Uiso 1 1 calc R . .
C2 C -0.0394(4) 0.4223(3) 0.18504(16) 0.0434(5) Uani 1 1 d . . .
H2 H -0.1554 0.4178 0.2269 0.052 Uiso 1 1 calc R . .
C9 C 0.4488(4) 0.8457(3) 0.19376(15) 0.0432(5) Uani 1 1 d . . .
C6 C 0.2947(3) 0.5608(3) 0.13431(14) 0.0400(4) Uani 1 1 d . . .
C8 C 0.2321(3) 0.8730(3) 0.24346(14) 0.0388(4) Uani 1 1 d . . .
H8 H 0.1109 0.9183 0.1889 0.047 Uiso 1 1 calc R . .
N1 N 0.4822(4) 0.5597(3) 0.38944(12) 0.0515(5) Uani 1 1 d . . .
C10 C 0.2377(4) 0.6296(3) 0.38549(15) 0.0434(5) Uani 1 1 d . . .
H10A H 0.2401 0.7247 0.4352 0.052 Uiso 1 1 calc R . .
H10B H 0.1378 0.5356 0.4050 0.052 Uiso 1 1 calc R . .
C11 C 0.2724(4) 1.0222(3) 0.32298(16) 0.0477(5) Uani 1 1 d . . .
H11A H 0.4013 0.9882 0.3762 0.057 Uiso 1 1 calc R . .
H11B H 0.3212 1.1281 0.2901 0.057 Uiso 1 1 calc R . .
O2 O 0.6330(3) 0.6628(4) 0.37304(17) 0.0921(8) Uani 1 1 d . . .
C4 C 0.1363(4) 0.2974(3) 0.04918(18) 0.0559(6) Uani 1 1 d . . .
H4 H 0.1412 0.2094 0.0002 0.067 Uiso 1 1 calc R . .
C3 C -0.0361(4) 0.2938(3) 0.11087(18) 0.0537(6) Uani 1 1 d . . .
H3 H -0.1502 0.2049 0.1026 0.064 Uiso 1 1 calc R . .
C12 C 0.0586(5) 1.0673(3) 0.37274(19) 0.0579(6) Uani 1 1 d . . .
H12A H -0.0719 1.0977 0.3207 0.087 Uiso 1 1 calc R . .
H12B H 0.0953 1.1662 0.4183 0.087 Uiso 1 1 calc R . .
H12C H 0.0169 0.9665 0.4107 0.087 Uiso 1 1 calc R . .
O1 O 0.5205(5) 0.4066(3) 0.4107(2) 0.1041(9) Uani 1 1 d . . .

loop_
_atom_site_aniso_label
_atom_site_aniso_U_11
_atom_site_aniso_U_22
_atom_site_aniso_U_33
_atom_site_aniso_U_23
_atom_site_aniso_U_13
_atom_site_aniso_U_12
O3 0.0475(8) 0.0571(9) 0.0485(7) -0.0041(7) 0.0192(6) -0.0064(8)
C1 0.0368(9) 0.0379(9) 0.0345(9) 0.0050(8) 0.0023(7) 0.0019(8)
C7 0.0335(8) 0.0379(9) 0.0394(9) 0.0000(8) 0.0091(7) -0.0019(8)
O4 0.0633(10) 0.0688(12) 0.0581(10) 0.0016(8) 0.0187(8) -0.0273(9)
C5 0.0574(12) 0.0575(13) 0.0361(10) -0.0053(10) 0.0083(9) 0.0114(11)
C2 0.0443(11) 0.0377(10) 0.0467(10) 0.0005(9) 0.0028(8) -0.0031(8)
C9 0.0431(10) 0.0521(12) 0.0342(9) 0.0086(9) 0.0047(8) -0.0089(9)
C6 0.0381(9) 0.0452(10) 0.0358(9) 0.0017(9) 0.0027(7) 0.0027(8)
C8 0.0409(9) 0.0369(10) 0.0371(9) 0.0026(8) 0.0015(7) -0.0020(8)
N1 0.0621(11) 0.0605(12) 0.0304(8) 0.0042(8) 0.0028(7) 0.0087(10)
C10 0.0537(11) 0.0433(10) 0.0363(9) 0.0025(8) 0.0166(8) -0.0044(9)
C11 0.0559(12) 0.0404(12) 0.0451(11) -0.0041(9) 0.0025(9) -0.0066(9)
O2 0.0570(10) 0.125(2) 0.0998(14) 0.0544(15) 0.0289(10) 0.0185(12)
C4 0.0660(15) 0.0495(13) 0.0478(12) -0.0149(10) -0.0051(10) 0.0086(11)
C3 0.0537(13) 0.0428(11) 0.0599(14) -0.0046(11) -0.0055(11) -0.0044(10)
C12 0.0726(15) 0.0444(12) 0.0568(12) -0.0120(11) 0.0105(11) 0.0005(12)
O1 0.1126(18) 0.0593(14) 0.122(2) -0.0023(13) -0.0395(16) 0.0236(12)

loop_
_atom_type_symbol
_atom_type_description
_atom_type_scat_dispersion_real
_atom_type_scat_dispersion_imag
_atom_type_scat_source
C C 0.0033 0.0016 'International Tables Vol C Tables 4.2.6.8 and 6.1.1.4'
H H 0.0000 0.0000 'International Tables Vol C Tables 4.2.6.8 and 6.1.1.4'
N N 0.0061 0.0033 'International Tables Vol C Tables 4.2.6.8 and 6.1.1.4'
O O 0.0106 0.0060 'International Tables Vol C Tables 4.2.6.8 and 6.1.1.4'

loop_
_geom_angle_atom_site_label_1
_geom_angle_atom_site_label_2
_geom_angle_atom_site_label_3
_geom_angle
_geom_angle_site_symmetry_1
_geom_angle_site_symmetry_3
_geom_angle_publ_flag
C9 O3 C6 121.29(15) . . ?
C6 C1 C2 117.33(18) . . ?
C6 C1 C7 119.65(17) . . ?
C2 C1 C7 123.02(16) . . ?
C1 C7 C10 111.21(17) . . ?
C1 C7 C8 110.01(14) . . ?
C10 C7 C8 117.24(17) . . ?
C1 C7 H7 105.8 . . ?
C10 C7 H7 105.8 . . ?
C8 C7 H7 105.8 . . ?
C6 C5 C4 119.2(2) . . ?
C6 C5 H5 120.4 . . ?
C4 C5 H5 120.4 . . ?
C3 C2 C1 121.59(19) . . ?
C3 C2 H2 119.2 . . ?
C1 C2 H2 119.2 . . ?
O4 C9 O3 116.20(18) . . ?
O4 C9 C8 125.2(2) . . ?
O3 C9 C8 118.53(17) . . ?
C5 C6 C1 122.1(2) . . ?
C5 C6 O3 115.87(18) . . ?
C1 C6 O3 122.02(18) . . ?
C9 C8 C11 110.72(17) . . ?
C9 C8 C7 113.60(16) . . ?
C11 C8 C7 115.67(16) . . ?
C9 C8 H8 105.3 . . ?
C11 C8 H8 105.3 . . ?
C7 C8 H8 105.3 . . ?
O1 N1 O2 123.5(3) . . ?
O1 N1 C10 119.0(3) . . ?
O2 N1 C10 117.5(2) . . ?
N1 C10 C7 113.34(15) . . ?
N1 C10 H10A 108.9 . . ?
C7 C10 H10A 108.9 . . ?
N1 C10 H10B 108.9 . . ?
C7 C10 H10B 108.9 . . ?
H10A C10 H10B 107.7 . . ?
C12 C11 C8 114.64(18) . . ?
C12 C11 H11A 108.6 . . ?
C8 C11 H11A 108.6 . . ?
C12 C11 H11B 108.6 . . ?
C8 C11 H11B 108.6 . . ?
H11A C11 H11B 107.6 . . ?
C3 C4 C5 119.9(2) . . ?
C3 C4 H4 120.0 . . ?
C5 C4 H4 120.0 . . ?
C4 C3 C2 119.9(2) . . ?
C4 C3 H3 120.1 . . ?
C2 C3 H3 120.1 . . ?
C11 C12 H12A 109.5 . . ?
C11 C12 H12B 109.5 . . ?
H12A C12 H12B 109.5 . . ?
C11 C12 H12C 109.5 . . ?
H12A C12 H12C 109.5 . . ?
H12B C12 H12C 109.5 . . ?

loop_
_geom_bond_atom_site_label_1
_geom_bond_atom_site_label_2
_geom_bond_distance
_geom_bond_site_symmetry_2
_geom_bond_publ_flag
O3 C9 1.363(3) . ?
O3 C6 1.395(3) . ?
C1 C6 1.383(3) . ?
C1 C2 1.388(3) . ?
C1 C7 1.508(3) . ?
C7 C10 1.532(3) . ?
C7 C8 1.537(3) . ?
C7 H7 0.9800 . ?
O4 C9 1.194(2) . ?
C5 C6 1.382(3) . ?
C5 C4 1.387(3) . ?
C5 H5 0.9300 . ?
C2 C3 1.380(3) . ?
C2 H2 0.9300 . ?
C9 C8 1.507(3) . ?
C8 C11 1.531(3) . ?
C8 H8 0.9800 . ?
N1 O1 1.199(3) . ?
N1 O2 1.206(3) . ?
N1 C10 1.489(3) . ?
C10 H10A 0.9700 . ?
C10 H10B 0.9700 . ?
C11 C12 1.517(3) . ?
C11 H11A 0.9700 . ?
C11 H11B 0.9700 . ?
C4 C3 1.376(3) . ?
C4 H4 0.9300 . ?
C3 H3 0.9300 . ?
C12 H12A 0.9600 . ?
C12 H12B 0.9600 . ?
C12 H12C 0.9600 . ?

loop_
_geom_torsion_atom_site_label_1
_geom_torsion_atom_site_label_2
_geom_torsion_atom_site_label_3
_geom_torsion_atom_site_label_4
_geom_torsion
_geom_torsion_site_symmetry_1
_geom_torsion_site_symmetry_2
_geom_torsion_site_symmetry_3
_geom_torsion_site_symmetry_4
_geom_torsion_publ_flag
C6 C1 C7 C10 -101.9(2) . . . . ?
C2 C1 C7 C10 77.9(2) . . . . ?
C6 C1 C7 C8 29.7(2) . . . . ?
C2 C1 C7 C8 -150.46(17) . . . . ?
C6 C1 C2 C3 0.5(3) . . . . ?
C7 C1 C2 C3 -179.38(19) . . . . ?
C6 O3 C9 O4 -178.86(18) . . . . ?
C6 O3 C9 C8 -1.9(3) . . . . ?
C4 C5 C6 C1 0.4(3) . . . . ?
C4 C5 C6 O3 -179.89(19) . . . . ?
C2 C1 C6 C5 -1.1(3) . . . . ?
C7 C1 C6 C5 178.78(18) . . . . ?
C2 C1 C6 O3 179.20(18) . . . . ?
C7 C1 C6 O3 -0.9(3) . . . . ?
C9 O3 C6 C5 165.40(18) . . . . ?
C9 O3 C6 C1 -14.9(3) . . . . ?
O4 C9 C8 C11 -19.4(3) . . . . ?
O3 C9 C8 C11 164.00(16) . . . . ?
O4 C9 C8 C7 -151.5(2) . . . . ?
O3 C9 C8 C7 31.9(2) . . . . ?
C1 C7 C8 C9 -43.6(2) . . . . ?
C10 C7 C8 C9 84.8(2) . . . . ?
C1 C7 C8 C11 -173.25(16) . . . . ?
C10 C7 C8 C11 -44.9(2) . . . . ?
O1 N1 C10 C7 -118.8(2) . . . . ?
O2 N1 C10 C7 62.8(3) . . . . ?
C1 C7 C10 N1 57.4(2) . . . . ?
C8 C7 C10 N1 -70.4(2) . . . . ?
C9 C8 C11 C12 176.48(19) . . . . ?
C7 C8 C11 C12 -52.5(2) . . . . ?
C6 C5 C4 C3 1.0(3) . . . . ?
C5 C4 C3 C2 -1.5(3) . . . . ?
C1 C2 C3 C4 0.8(3) . . . . ?
